data_4350249
loop_
_publ_author_name
'Caspar, Regis'
'Cordier, Christine'
'Waern, Jenny B.'
'Guyard-Duhayon, Carine'
'Gruselle, Michel'
'Le Floch, Pascal'
'Amouri, Hani'

_publ_section_title
;
 A new family of mono- and dicarboxylic ruthenium complexes
 [Ru(DIP)2(L2)]2+ (DIP = 4,7-diphenyl-1,10-phenanthroline): synthesis,
 solution behavior, and X-ray molecular structure of
 trans-[Ru(DIP)2(MeOH)2][OTf]2.
;
_journal_issue 10
_journal_name_full 'Inorganic chemistry'
_journal_page_first 4071
_journal_page_last 4078
_journal_paper_doi 10.1021/ic0601236
_journal_volume 45
_journal_year 2006
_chemical_formula_moiety 'C50 H40 N4 O2 Ru, C F3 O3 S, C F3 O3 S'
_chemical_formula_sum 'C52 H40 F6 N4 O8 Ru S2'
_chemical_formula_weight 1128.10
_space_group_IT_number 13
_space_group_name_Hall '-P 2yac'
_space_group_name_H-M_alt 'P 1 2/n 1'
_symmetry_cell_setting monoclinic
_symmetry_space_group_name_H-M 'P 1 2/n 1'
_atom_sites_solution_hydrogens geom
_atom_sites_solution_primary direct
_audit_creation_date 05-12-09
_audit_creation_method CRYSTALS_ver_12.24
_cell_angle_alpha 90
_cell_angle_beta 104.294(12)
_cell_angle_gamma 90
_cell_formula_units_Z 2
_cell_length_a 13.063(3)
_cell_length_b 11.381(3)
_cell_length_c 17.4795(17)
_cell_measurement_reflns_used 100
_cell_measurement_temperature 100
_cell_measurement_theta_max 24
_cell_measurement_theta_min 3
_cell_volume 2518.2(9)
_computing_cell_refinement 'Dirax/lsq (Duisenberg & Schreurs, 1989-2000)'
_computing_data_collection 'COLLECT (Nonius BV, 1997)'
_computing_data_reduction 'EvalCCD (Duisenberg & Schreurs 1990-2000)'
_computing_molecular_graphics 'CAMERON (Watkin et al 1996)'
_computing_publication_material 'CRYSTALS (Betteridge et al 2003)'
_computing_structure_refinement 'CRYSTALS (Betteridge et al 2003)'
_computing_structure_solution 'SIR92 (Altomare et al, 1994)'
_diffrn_ambient_temperature 100
_diffrn_measured_fraction_theta_full 0.995
_diffrn_measured_fraction_theta_max 0.988
_diffrn_measurement_device_type 'Nonius Kappa CCD'
_diffrn_measurement_method \w
_diffrn_radiation_monochromator graphite
_diffrn_radiation_type 'Mo K\a'
_diffrn_radiation_wavelength 0.71073
_diffrn_reflns_av_R_equivalents 0.120
_diffrn_reflns_limit_h_max 16
_diffrn_reflns_limit_h_min -16
_diffrn_reflns_limit_k_max 14
_diffrn_reflns_limit_k_min -14
_diffrn_reflns_limit_l_max 22
_diffrn_reflns_limit_l_min -22
_diffrn_reflns_number 33370
_diffrn_reflns_theta_full 25.876
_diffrn_reflns_theta_max 27.527
_diffrn_reflns_theta_min 2.156
_diffrn_standards_number 0
_exptl_absorpt_coefficient_mu 0.475
_exptl_absorpt_correction_T_max 0.94
_exptl_absorpt_correction_T_min 0.91
_exptl_absorpt_correction_type empirical
_exptl_absorpt_process_details
;
DIFABS (Walker & Stuart, 1983)
;
_exptl_crystal_colour 'dark red'
_exptl_crystal_density_diffrn 1.488
_exptl_crystal_description block
_exptl_crystal_F_000 1148
_exptl_crystal_size_max 0.20
_exptl_crystal_size_mid 0.15
_exptl_crystal_size_min 0.15
_refine_diff_density_max 2.54
_refine_diff_density_min -1.20
_refine_ls_extinction_method None
_refine_ls_goodness_of_fit_ref 1.1011
_refine_ls_hydrogen_treatment refU
_refine_ls_matrix_type full
_refine_ls_number_parameters 320
_refine_ls_number_reflns 3456
_refine_ls_number_restraints 0
_refine_ls_R_factor_all 0.1065
_refine_ls_R_factor_gt 0.0667
_refine_ls_shift/su_max 0.000095
_refine_ls_structure_factor_coef F
_refine_ls_weighting_details
;
 Method, part 1, Chebychev polynomial, (Watkin, 1994, Prince, 1982) 
 [weight] = 1.0/[A~0~*T~0~(x)+A~1~*T~1~(x) ... +A~n-1~]*T~n-1~(x)] 
 where A~i~ are the Chebychev coefficients listed below and x= Fcalc/Fmax 
 Method = Robust Weighting (Prince, 1982) 
 W = [weight] * [1-(deltaF/6*sigmaF)^2^]^2^ 
 A~i~ are: 
 1.05 0.704 0.680 
;
_refine_ls_weighting_scheme calc
_refine_ls_wR_factor_all 0.0936
_refine_ls_wR_factor_gt 0.0756
_refine_ls_wR_factor_ref 0.0756
_reflns_limit_h_max 16
_reflns_limit_h_min -16
_reflns_limit_k_max 14
_reflns_limit_k_min 0
_reflns_limit_l_max 22
_reflns_limit_l_min 0
_reflns_number_gt 3456
_reflns_number_total 3456
_reflns_threshold_expression I>3.00u(I)
_cod_data_source_file ic0601236si20060120_085825.cif
_cod_data_source_block CRYSTALS_cif
_cod_depositor_comments
;
The following automatic conversions were performed:

data item '_symmetry_cell_setting' value 'Monoclinic' was changed to
'monoclinic' in accordance with the
/home/saulius/struct/COD-crude-data/automatic-downloads/DataCite-retrospective/ACS/depositions/lib/dictionaries/cif_core.dic
dictionary named 'cif_core.dic' version 2.4.2 last updated on
2011-04-26.

Automatic conversion script
Id: cif_fix_values 6909 2019-04-08 15:41:33Z antanas 
;
_cod_original_cell_volume 2518.1(9)
_cod_original_sg_symbol_H-M 'P 1 2/n 1 '
_cod_original_formula_sum 'C52 H40 F6 N4 O8 Ru1 S2'
_cod_database_code 4350249

loop_
_symmetry_equiv_pos_as_xyz
x,y,z
-x,-y,-z
-x+1/2,y,-z+1/2
x+1/2,-y,z+1/2

loop_
_atom_site_label
_atom_site_type_symbol
_atom_site_fract_x
_atom_site_fract_y
_atom_site_fract_z
_atom_site_U_iso_or_equiv
_atom_site_occupancy
_atom_site_adp_type
_atom_site_refinement_flags_posn
Ru1 Ru 0.5000 0.5000 0.0000 0.0139 1.0000 Uani S
N1 N 0.4988(4) 0.6029(4) -0.0982(3) 0.0170 1.0000 Uani .
N2 N 0.4601(3) 0.6639(4) 0.0362(3) 0.0162 1.0000 Uani .
C1 C 0.5370(4) 0.5807(5) -0.1609(3) 0.0210 1.0000 Uani .
C2 C 0.5225(4) 0.6559(5) -0.2260(3) 0.0221 1.0000 Uani .
C3 C 0.4641(4) 0.7587(4) -0.2301(3) 0.0182 1.0000 Uani .
C4 C 0.4230(4) 0.7848(5) -0.1637(3) 0.0173 1.0000 Uani .
C5 C 0.4458(4) 0.7069(4) -0.0986(3) 0.0168 1.0000 Uani .
C6 C 0.4240(4) 0.7398(4) -0.0255(3) 0.0154 1.0000 Uani .
C7 C 0.3759(4) 0.8485(5) -0.0174(3) 0.0176 1.0000 Uani .
C8 C 0.3682(4) 0.8830(5) 0.0596(4) 0.0189 1.0000 Uani .
C9 C 0.4119(4) 0.8074(5) 0.1212(3) 0.0200 1.0000 Uani .
C10 C 0.4559(4) 0.7002(5) 0.1075(3) 0.0190 1.0000 Uani .
C11 C 0.3602(4) 0.8861(5) -0.1569(3) 0.0211 1.0000 Uani .
C12 C 0.3370(4) 0.9151(5) -0.0886(3) 0.0190 1.0000 Uani .
C13 C 0.4511(4) 0.8397(5) -0.2980(3) 0.0231 1.0000 Uani .
C14 C 0.4251(4) 0.7936(6) -0.3743(3) 0.0252 1.0000 Uani .
C15 C 0.4131(5) 0.8687(7) -0.4393(4) 0.0332 1.0000 Uani .
C16 C 0.4263(5) 0.9882(7) -0.4280(4) 0.0351 1.0000 Uani .
C17 C 0.4552(5) 1.0336(6) -0.3524(5) 0.0362 1.0000 Uani .
C18 C 0.4681(5) 0.9600(6) -0.2873(4) 0.0276 1.0000 Uani .
C19 C 0.3204(3) 0.9958(6) 0.0748(3) 0.0202 1.0000 Uani .
C20 C 0.3412(5) 1.1003(5) 0.0398(4) 0.0229 1.0000 Uani .
C21 C 0.2937(5) 1.2052(5) 0.0544(4) 0.0312 1.0000 Uani .
C22 C 0.2269(5) 1.2059(6) 0.1051(4) 0.0347 1.0000 Uani .
C23 C 0.2087(5) 1.1033(6) 0.1418(4) 0.0342 1.0000 Uani .
C24 C 0.2550(4) 0.9963(7) 0.1274(3) 0.0251 1.0000 Uani .
C25 C 0.7467(5) 0.4825(6) 0.0220(5) 0.0415 1.0000 Uani .
O1 O 0.6601(3) 0.5390(4) 0.0440(3) 0.0266 1.0000 Uani .
C26 C 0.0730(10) 0.5973(11) 0.1236(7) 0.030(2) 0.5000 Uiso .
C27 C 0.7563(16) 0.7701(16) 0.2269(10) 0.054(4) 0.5000 Uiso .
O11 O 0.2752(10) 0.6061(11) 0.1709(8) 0.059(3) 0.5000 Uiso .
O12 O 0.1763(11) 0.7660(12) 0.2102(8) 0.064(3) 0.5000 Uiso .
O13 O 0.1770(11) 0.5765(12) 0.2677(8) 0.063(3) 0.5000 Uiso .
O21 O 0.6458(15) 0.6603(18) 0.3103(11) 0.093(5) 0.5000 Uiso .
O22 O 0.8246(6) 0.5716(7) 0.3047(4) 0.0702(19) 1.0000 Uiso .
S2 S 0.7218(3) 0.6303(3) 0.2626(2) 0.0360(7) 0.5000 Uiso .
S1 S 0.1880(3) 0.6418(4) 0.2003(2) 0.0469(9) 0.5000 Uiso .
F11 F 0.0909(11) 0.4870(13) 0.1168(8) 0.089(4) 0.5000 Uiso .
F12 F 0.0715(14) 0.6531(16) 0.0605(11) 0.109(5) 0.5000 Uiso .
F13 F -0.0096(13) 0.6190(15) 0.1494(10) 0.103(5) 0.5000 Uiso .
F21 F 0.6854(12) 0.8232(14) 0.1817(10) 0.090(4) 0.5000 Uiso .
F22 F 0.8185(18) 0.746(2) 0.1802(13) 0.139(7) 0.5000 Uiso .
F23 F 0.8212(10) 0.8379(11) 0.2725(9) 0.075(3) 0.5000 Uiso .
H1 H 0.6857 0.5469 0.0966 0.038(4) 1.0000 Uiso .
H11 H 0.5781 0.5067 -0.1617 0.038(4) 1.0000 Uiso .
H21 H 0.5544 0.6358 -0.2705 0.038(4) 1.0000 Uiso .
H91 H 0.4123 0.8304 0.1765 0.038(4) 1.0000 Uiso .
H101 H 0.4857 0.6484 0.1540 0.038(4) 1.0000 Uiso .
H111 H 0.3333 0.9368 -0.2042 0.038(4) 1.0000 Uiso .
H121 H 0.2909 0.9854 -0.0872 0.038(4) 1.0000 Uiso .
H141 H 0.4143 0.7075 -0.3829 0.038(4) 1.0000 Uiso .
H151 H 0.3955 0.8364 -0.4938 0.038(4) 1.0000 Uiso .
H161 H 0.4156 1.0416 -0.4746 0.038(4) 1.0000 Uiso .
H171 H 0.4675 1.1191 -0.3448 0.038(4) 1.0000 Uiso .
H181 H 0.4892 0.9938 -0.2328 0.038(4) 1.0000 Uiso .
H201 H 0.3906 1.1004 0.0041 0.038(4) 1.0000 Uiso .
H211 H 0.3075 1.2795 0.0284 0.038(4) 1.0000 Uiso .
H221 H 0.1927 1.2802 0.1160 0.038(4) 1.0000 Uiso .
H231 H 0.1602 1.1034 0.1783 0.038(4) 1.0000 Uiso .
H241 H 0.2414 0.9232 0.1538 0.038(4) 1.0000 Uiso .
H251 H 0.8154 0.5178 0.0518 0.038(4) 1.0000 Uiso .
H252 H 0.7395 0.4949 -0.0363 0.038(4) 1.0000 Uiso .
H253 H 0.7467 0.3968 0.0330 0.038(4) 1.0000 Uiso .

loop_
_atom_site_aniso_label
_atom_site_aniso_U_11
_atom_site_aniso_U_22
_atom_site_aniso_U_33
_atom_site_aniso_U_23
_atom_site_aniso_U_13
_atom_site_aniso_U_12
Ru1 0.0179(3) 0.0109(2) 0.0131(2) 0.0007(3) 0.00412(16) 0.0006(3)
N1 0.022(2) 0.012(2) 0.017(2) 0.0014(15) 0.0052(17) 0.0004(16)
N2 0.019(2) 0.0105(19) 0.018(2) 0.0001(16) 0.0038(17) -0.0008(16)
C1 0.026(3) 0.016(2) 0.022(3) 0.001(2) 0.009(2) 0.002(2)
C2 0.027(3) 0.023(3) 0.019(2) 0.001(2) 0.010(2) 0.000(2)
C3 0.020(2) 0.017(2) 0.018(2) 0.0017(19) 0.0051(19) -0.0057(19)
C4 0.018(2) 0.018(2) 0.015(2) 0.0019(18) 0.0032(19) -0.0014(19)
C5 0.017(2) 0.013(2) 0.020(2) -0.0002(18) 0.0037(19) -0.0013(18)
C6 0.012(2) 0.015(2) 0.019(2) 0.0003(18) 0.0033(18) 0.0000(18)
C7 0.012(2) 0.016(2) 0.023(3) 0.0001(19) 0.0029(19) 0.0002(18)
C8 0.015(3) 0.015(2) 0.026(3) -0.002(2) 0.005(2) 0.000(2)
C9 0.019(2) 0.024(3) 0.019(2) -0.006(2) 0.007(2) -0.002(2)
C10 0.024(3) 0.016(2) 0.017(2) -0.0014(19) 0.006(2) -0.003(2)
C11 0.018(2) 0.016(2) 0.025(3) 0.000(2) -0.001(2) -0.0026(19)
C12 0.016(2) 0.015(2) 0.024(3) 0.003(2) 0.001(2) 0.0012(18)
C13 0.021(3) 0.027(3) 0.021(3) 0.005(2) 0.006(2) -0.003(2)
C14 0.023(3) 0.036(3) 0.018(3) 0.002(2) 0.008(2) -0.003(2)
C15 0.026(3) 0.055(4) 0.021(3) 0.011(3) 0.009(2) 0.000(3)
C16 0.025(3) 0.046(4) 0.033(3) 0.023(3) 0.005(2) -0.001(3)
C17 0.032(3) 0.029(3) 0.048(4) 0.020(3) 0.011(3) -0.004(2)
C18 0.028(3) 0.027(3) 0.026(3) 0.007(2) 0.003(2) -0.007(2)
C19 0.0146(19) 0.021(2) 0.024(2) -0.004(3) 0.0023(16) 0.003(3)
C20 0.018(3) 0.019(3) 0.029(3) -0.007(2) 0.002(2) -0.001(2)
C21 0.020(3) 0.022(3) 0.047(4) -0.006(3) 0.000(3) 0.003(2)
C22 0.024(3) 0.028(3) 0.048(4) -0.016(3) 0.002(3) 0.006(2)
C23 0.020(3) 0.039(4) 0.043(4) -0.018(3) 0.008(3) 0.005(3)
C24 0.019(2) 0.026(2) 0.029(2) -0.006(3) 0.0035(18) 0.000(3)
C25 0.024(3) 0.030(5) 0.070(5) -0.003(3) 0.012(3) 0.002(3)
O1 0.0180(18) 0.029(2) 0.031(2) -0.0013(16) 0.0019(16) -0.0023(15)

loop_
_atom_type_symbol
_atom_type_scat_dispersion_real
_atom_type_scat_dispersion_imag
_atom_type_scat_Cromer_Mann_a1
_atom_type_scat_Cromer_Mann_b1
_atom_type_scat_Cromer_Mann_a2
_atom_type_scat_Cromer_Mann_b2
_atom_type_scat_Cromer_Mann_a3
_atom_type_scat_Cromer_Mann_b3
_atom_type_scat_Cromer_Mann_a4
_atom_type_scat_Cromer_Mann_b4
_atom_type_scat_Cromer_Mann_c
_atom_type_scat_source
C 0.0033 0.0016 2.3100 20.8439 1.0200 10.2075 1.5886 0.5687 0.8650 51.6512 0.2156 'International Tables Vol C 4.2.6.8 and 6.1.1.4'
H 0.0000 0.0000 0.4930 10.5109 0.3229 26.1257 0.1402 3.1424 0.0408 57.7998 0.0030 'International Tables Vol C 4.2.6.8 and 6.1.1.4'
Ru -1.2594 0.8363 19.2674 0.8085 12.9182 8.4347 4.8634 24.7997 1.5676 94.2928 5.3787 'International Tables Vol C 4.2.6.8 and 6.1.1.4'
F 0.0171 0.0103 3.5392 10.2825 2.6412 4.2944 1.5170 0.2615 1.0243 26.1476 0.2776 'International Tables Vol C 4.2.6.8 and 6.1.1.4'
S 0.1246 0.1234 6.9053 1.4679 5.2034 22.2151 1.4379 0.2536 1.5863 56.1720 0.8669 'International Tables Vol C 4.2.6.8 and 6.1.1.4'
O 0.0106 0.0060 3.0485 13.2771 2.2868 5.7011 1.5463 0.3239 0.8670 32.9089 0.2508 'International Tables Vol C 4.2.6.8 and 6.1.1.4'
N 0.0061 0.0033 12.2126 0.0057 3.1322 9.8933 2.0125 28.9975 1.1663 0.5826 -11.5290 'International Tables Vol C 4.2.6.8 and 6.1.1.4'

loop_
_geom_angle_atom_site_label_1
_geom_angle_site_symmetry_1
_geom_angle_atom_site_label_2
_geom_angle_atom_site_label_3
_geom_angle_site_symmetry_3
_geom_angle
_geom_angle_publ_flag
O1 2_665 Ru1 N2 2_665 90.05(17) yes
O1 2_665 Ru1 N1 2_665 89.26(17) yes
N2 2_665 Ru1 N1 2_665 78.14(17) yes
O1 2_665 Ru1 N1 . 90.74(17) yes
N2 2_665 Ru1 N1 . 101.86(17) yes
N1 2_665 Ru1 N1 . 179.994 yes
O1 2_665 Ru1 N2 . 89.95(17) yes
N2 2_665 Ru1 N2 . 179.994 yes
N1 2_665 Ru1 N2 . 101.86(17) yes
N1 . Ru1 N2 . 78.14(17) yes
O1 2_665 Ru1 O1 . 179.995 yes
N2 2_665 Ru1 O1 . 89.95(17) yes
N1 2_665 Ru1 O1 . 90.74(17) yes
N1 . Ru1 O1 . 89.26(17) yes
N2 . Ru1 O1 . 90.05(17) yes
Ru1 . N1 C1 . 130.1(4) yes
Ru1 . N1 C5 . 113.1(3) yes
C1 . N1 C5 . 116.7(4) yes
Ru1 . N2 C6 . 112.9(3) yes
Ru1 . N2 C10 . 129.7(4) yes
C6 . N2 C10 . 117.1(4) yes
N1 . C1 C2 . 123.3(5) yes
N1 . C1 H11 . 118.738 no
C2 . C1 H11 . 117.980 no
C1 . C2 C3 . 121.3(5) yes
C1 . C2 H21 . 119.755 no
C3 . C2 H21 . 118.952 no
C2 . C3 C4 . 116.5(5) yes
C2 . C3 C13 . 121.2(5) yes
C4 . C3 C13 . 122.1(5) yes
C3 . C4 C5 . 118.5(5) yes
C3 . C4 C11 . 124.9(5) yes
C5 . C4 C11 . 116.6(5) yes
C4 . C5 N1 . 123.5(5) yes
C4 . C5 C6 . 120.5(5) yes
N1 . C5 C6 . 115.7(4) yes
C5 . C6 N2 . 115.7(4) yes
C5 . C6 C7 . 120.8(5) yes
N2 . C6 C7 . 123.4(5) yes
C6 . C7 C8 . 118.2(5) yes
C6 . C7 C12 . 116.6(5) yes
C8 . C7 C12 . 125.3(5) yes
C7 . C8 C9 . 116.7(5) yes
C7 . C8 C19 . 122.6(5) yes
C9 . C8 C19 . 120.7(5) yes
C8 . C9 C10 . 121.2(5) yes
C8 . C9 H91 . 119.411 no
C10 . C9 H91 . 119.341 no
C9 . C10 N2 . 123.2(5) yes
C9 . C10 H101 . 118.098 no
N2 . C10 H101 . 118.653 no
C4 . C11 C12 . 121.9(5) yes
C4 . C11 H111 . 119.161 no
C12 . C11 H111 . 118.904 no
C7 . C12 C11 . 122.0(5) yes
C7 . C12 H121 . 118.925 no
C11 . C12 H121 . 119.041 no
C3 . C13 C14 . 119.1(5) yes
C3 . C13 C18 . 121.4(5) yes
C14 . C13 C18 . 119.5(5) yes
C13 . C14 C15 . 119.9(6) yes
C13 . C14 H141 . 120.397 no
C15 . C14 H141 . 119.707 no
C14 . C15 C16 . 120.1(6) yes
C14 . C15 H151 . 120.311 no
C16 . C15 H151 . 119.598 no
C15 . C16 C17 . 120.0(6) yes
C15 . C16 H161 . 119.756 no
C17 . C16 H161 . 120.208 no
C16 . C17 C18 . 120.4(6) yes
C16 . C17 H171 . 119.535 no
C18 . C17 H171 . 120.013 no
C13 . C18 C17 . 120.0(6) yes
C13 . C18 H181 . 120.254 no
C17 . C18 H181 . 119.746 no
C8 . C19 C20 . 121.6(4) yes
C8 . C19 C24 . 118.3(6) yes
C20 . C19 C24 . 120.1(6) yes
C19 . C20 C21 . 120.3(6) yes
C19 . C20 H201 . 120.014 no
C21 . C20 H201 . 119.656 no
C20 . C21 C22 . 119.8(6) yes
C20 . C21 H211 . 120.213 no
C22 . C21 H211 . 119.942 no
C21 . C22 C23 . 120.0(6) yes
C21 . C22 H221 . 120.563 no
C23 . C22 H221 . 119.415 no
C22 . C23 C24 . 121.0(6) yes
C22 . C23 H231 . 120.212 no
C24 . C23 H231 . 118.737 no
C23 . C24 C19 . 118.6(7) yes
C23 . C24 H241 . 120.537 no
C19 . C24 H241 . 120.837 no
O1 . C25 H251 . 110.147 no
O1 . C25 H252 . 108.980 no
H251 . C25 H252 . 108.471 no
O1 . C25 H253 . 110.428 no
H251 . C25 H253 . 109.584 no
H252 . C25 H253 . 109.194 no
C25 . O1 Ru1 . 126.2(4) yes
C25 . O1 H1 . 101.590 no
Ru1 . O1 H1 . 118.717 no
S1 . C26 F11 . 101.7(10) yes
S1 . C26 F12 . 109.5(12) yes
F11 . C26 F12 . 111.9(14) yes
S1 . C26 F13 . 107.4(11) yes
F11 . C26 F13 . 113.8(14) yes
F12 . C26 F13 . 111.9(15) yes
F21 3_655 C27 F23 3_655 87.1(12) yes
F21 3_655 C27 S2 3_655 102.5(11) yes
F23 3_655 C27 S2 3_655 135.4(15) yes
F23 3_655 C27 C27 3_655 69.9(20) yes
S2 3_655 C27 C27 3_655 87.9(7) yes
F21 3_655 C27 S2 . 94.6(9) yes
F23 3_655 C27 S2 . 105.3(12) yes
F21 3_655 C27 F21 . 121.6(18) yes
S2 3_655 C27 F21 . 130.2(16) yes
S2 . C27 F21 . 116.5(15) yes
F21 3_655 C27 F22 . 117.1(18) yes
F23 3_655 C27 F22 . 138.2(19) yes
S2 3_655 C27 F22 . 75.3(14) yes
S2 . C27 F22 . 106.0(15) yes
S2 3_655 C27 F23 . 117.0(14) yes
S2 . C27 F23 . 120.2(13) yes
F21 . C27 F22 . 100.9(18) yes
F21 . C27 F23 . 112.8(17) yes
F22 . C27 F23 . 95.6(17) yes
S1 3_555 O11 S1 . 64.7(5) yes
O13 3_555 O11 S1 . 92.6(11) yes
S1 3_555 O13 O11 3_555 49.4(8) yes
S1 3_555 O13 S1 . 76.2(7) yes
O11 3_555 O13 S1 . 118.4(13) yes
F22 3_655 O21 S2 . 88.3(18) yes
F22 3_655 S2 C27 . 71.4(10) yes
F22 3_655 S2 O22 . 113.3(8) yes
C27 . S2 O22 . 106.8(7) yes
C27 3_655 S2 O22 . 105.5(8) yes
C27 . S2 O21 . 104.4(10) yes
C27 3_655 S2 O21 . 80.4(10) yes
O22 . S2 O21 . 117.5(8) yes
F22 3_655 S2 O22 3_655 135.2(8) yes
C27 . S2 O22 3_655 103.3(7) yes
C27 3_655 S2 O22 3_655 127.6(7) yes
O22 . S2 O22 3_655 110.8(6) yes
O21 . S2 O22 3_655 112.6(9) yes
O13 3_555 S1 C26 . 131.0(6) yes
C26 . S1 S1 3_555 162.5(4) yes
O13 3_555 S1 O11 3_555 70.8(5) yes
C26 . S1 O11 3_555 129.0(6) yes
O13 3_555 S1 O12 . 118.4(7) yes
C26 . S1 O12 . 105.7(7) yes
O11 3_555 S1 O12 . 93.5(7) yes
O13 3_555 S1 O13 . 79.9(8) yes
C26 . S1 O13 . 103.3(7) yes
O12 . S1 O13 . 112.1(8) yes
C26 . S1 O11 . 104.1(7) yes
O11 3_555 S1 O11 . 108.8(6) yes
O12 . S1 O11 . 116.4(8) yes
O13 . S1 O11 . 113.7(8) yes

loop_
_geom_bond_atom_site_label_1
_geom_bond_atom_site_label_2
_geom_bond_site_symmetry_2
_geom_bond_distance
_geom_bond_publ_flag
Ru1 O1 2_665 2.090(4) yes
Ru1 N2 2_665 2.077(4) yes
Ru1 N1 2_665 2.075(4) yes
Ru1 N1 . 2.075(4) yes
Ru1 N2 . 2.077(4) yes
Ru1 O1 . 2.090(4) yes
N1 C1 . 1.336(7) yes
N1 C5 . 1.371(6) yes
N2 C6 . 1.372(6) yes
N2 C10 . 1.327(7) yes
C1 C2 . 1.399(7) yes
C1 H11 . 1.000 no
C2 C3 . 1.388(8) yes
C2 H21 . 0.996 no
C3 C4 . 1.426(7) yes
C3 C13 . 1.480(7) yes
C4 C5 . 1.414(7) yes
C4 C11 . 1.437(7) yes
C5 C6 . 1.427(7) yes
C6 C7 . 1.410(7) yes
C7 C8 . 1.430(8) yes
C7 C12 . 1.438(7) yes
C8 C9 . 1.386(8) yes
C8 C19 . 1.480(9) yes
C9 C10 . 1.394(7) yes
C9 H91 . 1.000 no
C10 H101 . 1.001 no
C11 C12 . 1.343(8) yes
C11 H111 . 0.998 no
C12 H121 . 1.005 no
C13 C14 . 1.395(8) yes
C13 C18 . 1.392(9) yes
C14 C15 . 1.399(8) yes
C14 H141 . 0.995 no
C15 C16 . 1.379(11) yes
C15 H151 . 0.993 no
C16 C17 . 1.382(11) yes
C16 H161 . 0.998 no
C17 C18 . 1.390(9) yes
C17 H171 . 0.989 no
C18 H181 . 1.001 no
C19 C20 . 1.394(9) yes
C19 C24 . 1.400(7) yes
C20 C21 . 1.399(8) yes
C20 H201 . 1.003 no
C21 C22 . 1.388(10) yes
C21 H211 . 0.996 no
C22 C23 . 1.381(11) yes
C22 H221 . 0.997 no
C23 C24 . 1.411(9) yes
C23 H231 . 1.003 no
C24 H241 . 0.989 no
C25 O1 . 1.433(8) yes
C25 H251 . 1.004 no
C25 H252 . 1.009 no
C25 H253 . 0.995 no
O1 H1 . 0.903 no
C26 S1 . 1.820(13) yes
C26 F11 . 1.289(18) yes
C26 F12 . 1.27(2) yes
C26 F13 . 1.29(2) yes
C27 S2 . 1.807(18) yes
C27 F21 . 1.22(2) yes
C27 F22 . 1.31(3) yes
C27 F23 . 1.27(2) yes
O11 S1 . 1.420(13) yes
O12 S1 . 1.437(15) yes
O13 S1 . 1.431(14) yes
O21 S2 . 1.485(19) yes
O22 S2 3_655 1.359(8) yes
O22 S2 . 1.518(8) yes
